data_4125694
loop_
_publ_author_name
'Luo, Ming'
'Long, Lipeng'
'Zhang, Hong'
'Yang, Yuhui'
'Hua, Yuhui'
'Liu, Gang'
'Lin, Zhenyang'
'Xia, Haiping'

_publ_section_title
;
 Reactions of Isocyanides with Metal Carbyne Complexes: Isolation and
 Characterization of Metallacyclopropenimine Intermediates.
;
_journal_issue 5
_journal_name_full 'Journal of the American Chemical Society'
_journal_page_first 1822
_journal_page_last 1825
_journal_paper_doi 10.1021/jacs.6b13275
_journal_volume 139
_journal_year 2017
_chemical_formula_moiety 'C72 H60 Cl N O4 Os P3 S, Cl'
_chemical_formula_sum 'C72 H60 Cl2 N O4 Os P3 S'
_chemical_formula_weight 1389.28
_chemical_name_systematic
; 
 ? 
;
_space_group_IT_number 14
_symmetry_cell_setting monoclinic
_symmetry_space_group_name_Hall '-P 2yn'
_symmetry_space_group_name_H-M 'P 1 21/n 1'
_atom_sites_solution_hydrogens geom
_atom_sites_solution_primary direct
_atom_sites_solution_secondary difmap
_audit_creation_method SHELXL-97
_cell_angle_alpha 90.00
_cell_angle_beta 119.3430(10)
_cell_angle_gamma 90.00
_cell_formula_units_Z 4
_cell_length_a 21.9542(4)
_cell_length_b 17.4974(3)
_cell_length_c 22.3684(4)
_cell_measurement_reflns_used 55708
_cell_measurement_temperature 173(2)
_cell_measurement_theta_max 55.00
_cell_measurement_theta_min 6.01
_cell_volume 7490.2(2)
_computing_cell_refinement 'Bruker FRAMBO'
_computing_data_collection 'Bruker FRAMBO'
_computing_data_reduction 'Bruker SAINT'
_computing_molecular_graphics 'Bruker SHELXTL'
_computing_publication_material 'Bruker SHELXTL'
_computing_structure_refinement 'SHELXL-97 (Sheldrick, 1997)'
_computing_structure_solution 'SHELXS-97 (Sheldrick, 1990)'
_diffrn_ambient_temperature 173(2)
_diffrn_measured_fraction_theta_full 0.998
_diffrn_measured_fraction_theta_max 0.998
_diffrn_measurement_device_type 'multiwire proportional'
_diffrn_measurement_method 'phi and omega scans'
_diffrn_radiation_monochromator graphite
_diffrn_radiation_source 'fine-focus sealed tube'
_diffrn_radiation_type MoK\a
_diffrn_radiation_wavelength 0.71073
_diffrn_reflns_av_R_equivalents 0.1135
_diffrn_reflns_av_sigmaI/netI 0.0640
_diffrn_reflns_limit_h_max 25
_diffrn_reflns_limit_h_min -26
_diffrn_reflns_limit_k_max 20
_diffrn_reflns_limit_k_min -20
_diffrn_reflns_limit_l_max 26
_diffrn_reflns_limit_l_min -26
_diffrn_reflns_number 93182
_diffrn_reflns_theta_full 25.00
_diffrn_reflns_theta_max 25.00
_diffrn_reflns_theta_min 3.01
_exptl_absorpt_coefficient_mu 1.908
_exptl_absorpt_correction_T_max 1.0000
_exptl_absorpt_correction_T_min 0.3933
_exptl_absorpt_correction_type multi-scan
_exptl_crystal_colour yellow
_exptl_crystal_density_diffrn 1.232
_exptl_crystal_density_method 'not measured'
_exptl_crystal_description needle
_exptl_crystal_F_000 2808
_exptl_crystal_size_max 0.28
_exptl_crystal_size_mid 0.23
_exptl_crystal_size_min 0.15
_refine_diff_density_max 1.166
_refine_diff_density_min -1.838
_refine_diff_density_rms 0.126
_refine_ls_extinction_method none
_refine_ls_goodness_of_fit_ref 1.065
_refine_ls_hydrogen_treatment mixed
_refine_ls_matrix_type full
_refine_ls_number_parameters 757
_refine_ls_number_reflns 13173
_refine_ls_number_restraints 0
_refine_ls_restrained_S_all 1.065
_refine_ls_R_factor_all 0.0768
_refine_ls_R_factor_gt 0.0576
_refine_ls_shift/su_max 0.001
_refine_ls_shift/su_mean 0.000
_refine_ls_structure_factor_coef Fsqd
_refine_ls_weighting_details 'calc w=1/[\s^2^(Fo^2^)+(0.0859P)^2^+8.7268P] where P=(Fo^2^+2Fc^2^)/3'
_refine_ls_weighting_scheme calc
_refine_ls_wR_factor_gt 0.1479
_refine_ls_wR_factor_ref 0.1598
_reflns_number_gt 10117
_reflns_number_total 13173
_reflns_threshold_expression >2sigma(I)
_cod_data_source_file ja6b13275_si_002.cif
_cod_data_source_block 3a
_cod_depositor_comments
;
The following automatic conversions were performed:

'_symmetry_cell_setting' value 'Monoclinic' changed to 'monoclinic'
according to
/home/data/users/saulius/crontab/automatic-downloads/current/ACS/lib/dictionaries/cif_core.dic
dictionary named 'cif_core.dic' version 2.4.2 from 2011-04-26.

Automatic conversion script
Id: cif_fix_values 4973 2017-02-22 13:04:09Z antanas 
;
_cod_original_sg_symbol_H-M P2(1)/n
_cod_database_code 4125694

loop_
_symmetry_equiv_pos_as_xyz
'x, y, z'
'-x+1/2, y+1/2, -z+1/2'
'-x, -y, -z'
'x-1/2, -y-1/2, z-1/2'

loop_
_atom_site_label
_atom_site_type_symbol
_atom_site_fract_x
_atom_site_fract_y
_atom_site_fract_z
_atom_site_U_iso_or_equiv
_atom_site_adp_type
_atom_site_occupancy
_atom_site_symmetry_multiplicity
_atom_site_calc_flag
_atom_site_refinement_flags
Os1 Os 0.356975(13) 0.279577(14) 0.467902(12) 0.03456(11) Uani 1 1 d .
P2 P 0.41918(8) 0.15866(10) 0.48383(9) 0.0368(4) Uani 1 1 d .
P1 P 0.31125(9) 0.40968(10) 0.44525(9) 0.0380(4) Uani 1 1 d .
Cl1 Cl 0.47268(8) 0.34013(10) 0.50822(8) 0.0426(4) Uani 1 1 d .
S1 S 0.51978(9) 0.34309(10) 0.75279(9) 0.0435(4) Uani 1 1 d .
P3 P 0.22830(9) 0.18069(10) 0.56628(9) 0.0373(4) Uani 1 1 d .
C7 C 0.3437(4) 0.2840(4) 0.3710(4) 0.0465(17) Uani 1 1 d .
H7A H 0.3760 0.3097 0.3628 0.056 Uiso 1 1 calc R
C8 C 0.3780(3) 0.2881(3) 0.5725(3) 0.0370(15) Uani 1 1 d .
C4 C 0.2636(4) 0.2230(3) 0.4068(3) 0.0387(15) Uani 1 1 d .
C13 C 0.0876(4) 0.1746(5) 0.5202(4) 0.0531(19) Uani 1 1 d .
H13A H 0.0939 0.2211 0.5426 0.064 Uiso 1 1 calc R
N1 N 0.4118(3) 0.3092(3) 0.6343(3) 0.0395(13) Uani 1 1 d .
C5 C 0.2412(3) 0.2155(3) 0.3374(3) 0.0383(15) Uani 1 1 d .
H5A H 0.2000 0.1908 0.3069 0.046 Uiso 1 1 calc R
O3 O 0.5909(2) 0.3696(3) 0.7790(2) 0.0514(12) Uani 1 1 d .
O1 O 0.3116(4) 0.2782(4) 0.2282(3) 0.096(2) Uani 1 1 d .
C2 C 0.2564(3) 0.2084(4) 0.5075(3) 0.0358(15) Uani 1 1 d .
C20 C 0.4833(5) 0.1815(5) 0.3412(5) 0.070(2) Uani 1 1 d .
H20A H 0.5044 0.2196 0.3287 0.083 Uiso 1 1 calc R
O2 O 0.2238(3) 0.1992(3) 0.2073(3) 0.0663(16) Uani 1 1 d .
C25 C 0.3761(4) 0.4612(4) 0.3714(4) 0.0473(17) Uani 1 1 d .
H25A H 0.4172 0.4434 0.4084 0.057 Uiso 1 1 calc R
C27 C 0.5040(3) 0.1535(4) 0.5614(3) 0.0425(16) Uani 1 1 d .
C29 C 0.3443(4) 0.4692(4) 0.5718(3) 0.0454(17) Uani 1 1 d .
H29A H 0.3128 0.4329 0.5706 0.054 Uiso 1 1 calc R
C30 C 0.4392(3) 0.1383(4) 0.4153(3) 0.0410(16) Uani 1 1 d .
C31 C 0.2244(4) 0.2647(4) 0.6101(4) 0.0420(16) Uani 1 1 d .
C33 C 0.6318(4) 0.1444(4) 0.6833(4) 0.058(2) Uani 1 1 d .
H33A H 0.6746 0.1415 0.7234 0.069 Uiso 1 1 calc R
C35 C 0.3586(3) 0.4744(4) 0.5170(3) 0.0408(16) Uani 1 1 d .
C36 C 0.5081(4) 0.1662(4) 0.6248(3) 0.0444(16) Uani 1 1 d .
H36A H 0.4676 0.1779 0.6263 0.053 Uiso 1 1 calc R
C37 C 0.4744(4) 0.4118(4) 0.7739(3) 0.0440(16) Uani 1 1 d .
C38 C 0.2200(3) 0.4250(4) 0.4255(3) 0.0430(16) Uani 1 1 d .
C39 C 0.1436(3) 0.1391(4) 0.5209(3) 0.0392(16) Uani 1 1 d .
C41 C 0.2728(4) 0.0400(4) 0.6359(4) 0.0457(17) Uani 1 1 d .
H41A H 0.2272 0.0228 0.6093 0.055 Uiso 1 1 calc R
C42 C 0.3984(4) 0.0289(4) 0.5470(4) 0.0465(17) Uani 1 1 d .
H42A H 0.4407 0.0412 0.5853 0.056 Uiso 1 1 calc R
C43 C 0.4381(4) 0.5767(4) 0.5762(4) 0.0521(19) Uani 1 1 d .
H43A H 0.4701 0.6124 0.5777 0.063 Uiso 1 1 calc R
C44 C 0.1700(4) 0.3723(4) 0.3898(3) 0.0438(16) Uani 1 1 d .
H44A H 0.1821 0.3280 0.3752 0.053 Uiso 1 1 calc R
C45 C 0.3785(4) 0.4932(4) 0.3164(4) 0.0526(19) Uani 1 1 d .
H45A H 0.4207 0.4962 0.3163 0.063 Uiso 1 1 calc R
C46 C 0.4247(3) 0.0684(4) 0.3813(3) 0.0435(16) Uani 1 1 d .
H46A H 0.4055 0.0287 0.3944 0.052 Uiso 1 1 calc R
C47 C 0.0696(4) 0.0325(5) 0.4586(4) 0.064(2) Uani 1 1 d .
H47A H 0.0635 -0.0154 0.4383 0.077 Uiso 1 1 calc R
C48 C 0.4052(4) 0.5291(4) 0.5203(4) 0.0447(17) Uani 1 1 d .
H48A H 0.4146 0.5339 0.4842 0.054 Uiso 1 1 calc R
C49 C 0.4387(4) 0.0580(5) 0.3282(4) 0.057(2) Uani 1 1 d .
H49A H 0.4289 0.0109 0.3060 0.069 Uiso 1 1 calc R
C50 C 0.2387(4) 0.2609(4) 0.6776(4) 0.0490(18) Uani 1 1 d .
H50A H 0.2554 0.2156 0.7020 0.059 Uiso 1 1 calc R
C51 C 0.4794(3) 0.3447(4) 0.6606(3) 0.0427(16) Uani 1 1 d .
H51A H 0.4743 0.3969 0.6443 0.051 Uiso 1 1 calc R
H51B H 0.5077 0.3168 0.6457 0.051 Uiso 1 1 calc R
C52 C 0.5007(4) 0.4862(4) 0.7880(3) 0.0449(17) Uani 1 1 d .
H52A H 0.5421 0.4982 0.7883 0.054 Uiso 1 1 calc R
C53 C 0.3729(3) 0.0738(4) 0.4874(3) 0.0391(15) Uani 1 1 d .
C54 C 0.3597(4) -0.0353(4) 0.5490(4) 0.055(2) Uani 1 1 d .
H54A H 0.3771 -0.0656 0.5882 0.066 Uiso 1 1 calc R
C56 C 0.3099(3) 0.0528(4) 0.4307(3) 0.0419(16) Uani 1 1 d .
H56A H 0.2931 0.0811 0.3905 0.050 Uiso 1 1 calc R
C3 C 0.2254(3) 0.1925(4) 0.4366(3) 0.0375(15) Uani 1 1 d .
H3B H 0.1842 0.1649 0.4122 0.045 Uiso 1 1 calc R
C58 C 0.2902(3) 0.1150(4) 0.6282(3) 0.0409(16) Uani 1 1 d .
C59 C 0.3173(4) 0.5212(4) 0.2607(4) 0.058(2) Uani 1 1 d .
H59A H 0.3184 0.5437 0.2236 0.070 Uiso 1 1 calc R
C6 C 0.2869(4) 0.2489(4) 0.3178(3) 0.0434(16) Uani 1 1 d .
C61 C 0.4697(4) 0.1953(5) 0.3954(4) 0.056(2) Uani 1 1 d .
H61A H 0.4811 0.2422 0.4179 0.067 Uiso 1 1 calc R
C62 C 0.3594(4) 0.1427(4) 0.6696(3) 0.0476(17) Uani 1 1 d .
H62A H 0.3712 0.1927 0.6654 0.057 Uiso 1 1 calc R
C63 C 0.3136(3) 0.4548(4) 0.3727(3) 0.0404(15) Uani 1 1 d .
C64 C 0.5714(4) 0.1617(4) 0.6859(4) 0.0529(19) Uani 1 1 d .
H64A H 0.5732 0.1701 0.7278 0.063 Uiso 1 1 calc R
C65 C 0.3796(4) 0.4493(5) 0.7883(4) 0.061(2) Uani 1 1 d .
H65A H 0.3391 0.4365 0.7894 0.073 Uiso 1 1 calc R
C66 C 0.4147(4) 0.3925(5) 0.7742(3) 0.0497(18) Uani 1 1 d .
H66A H 0.3978 0.3427 0.7651 0.060 Uiso 1 1 calc R
C67 C 0.4242(4) 0.5724(4) 0.6301(4) 0.0512(18) Uani 1 1 d .
H67A H 0.4460 0.6053 0.6674 0.061 Uiso 1 1 calc R
C68 C 0.3770(4) 0.5177(4) 0.6273(4) 0.0484(18) Uani 1 1 d .
H68A H 0.3673 0.5137 0.6632 0.058 Uiso 1 1 calc R
C69 C 0.4649(4) 0.5407(5) 0.8012(4) 0.0545(19) Uani 1 1 d .
H69A H 0.4824 0.5903 0.8106 0.065 Uiso 1 1 calc R
C1 C 0.3179(3) 0.2502(4) 0.5287(3) 0.0357(14) Uani 1 1 d .
C71 C 0.2714(4) -0.0095(4) 0.4326(4) 0.0487(18) Uani 1 1 d .
H71A H 0.2294 -0.0224 0.3941 0.058 Uiso 1 1 calc R
C72 C 0.5657(4) 0.1358(4) 0.5603(4) 0.0471(17) Uani 1 1 d .
H72A H 0.5649 0.1267 0.5189 0.057 Uiso 1 1 calc R
C73 C 0.6280(4) 0.1319(4) 0.6217(5) 0.060(2) Uani 1 1 d .
H73A H 0.6688 0.1202 0.6206 0.072 Uiso 1 1 calc R
C74 C 0.3237(4) -0.0089(4) 0.6832(4) 0.056(2) Uani 1 1 d .
H74A H 0.3120 -0.0588 0.6878 0.067 Uiso 1 1 calc R
C75 C 0.2015(4) 0.3331(4) 0.5746(4) 0.0534(19) Uani 1 1 d .
H75A H 0.1936 0.3370 0.5299 0.064 Uiso 1 1 calc R
C76 C 0.2962(4) -0.0525(4) 0.4924(4) 0.0535(19) Uani 1 1 d .
H76A H 0.2698 -0.0930 0.4942 0.064 Uiso 1 1 calc R
C77 C 0.2024(5) 0.3903(5) 0.6723(4) 0.068(2) Uani 1 1 d .
H77A H 0.1929 0.4317 0.6924 0.081 Uiso 1 1 calc R
C79 C 0.1355(4) 0.0671(5) 0.4902(4) 0.0532(19) Uani 1 1 d .
H79A H 0.1735 0.0428 0.4908 0.064 Uiso 1 1 calc R
C9 C 0.2767(4) 0.2449(5) 0.2482(4) 0.0549(19) Uani 1 1 d .
C82 C 0.2283(5) 0.3229(5) 0.7089(4) 0.063(2) Uani 1 1 d .
H82A H 0.2387 0.3200 0.7544 0.076 Uiso 1 1 calc R
C83 C 0.0138(4) 0.0696(6) 0.4576(4) 0.065(3) Uani 1 1 d .
H83A H -0.0296 0.0457 0.4372 0.078 Uiso 1 1 calc R
C85 C 0.2004(4) 0.4937(5) 0.4437(5) 0.067(2) Uani 1 1 d .
H85A H 0.2335 0.5317 0.4661 0.080 Uiso 1 1 calc R
C86 C 0.4088(4) 0.0923(5) 0.7166(4) 0.055(2) Uani 1 1 d .
H86A H 0.4544 0.1091 0.7444 0.066 Uiso 1 1 calc R
C87 C 0.4021(4) 0.5238(5) 0.8008(4) 0.055(2) Uani 1 1 d .
C88 C 0.1907(5) 0.3955(5) 0.6063(4) 0.065(2) Uani 1 1 d .
H88A H 0.1753 0.4414 0.5826 0.078 Uiso 1 1 calc R
C90 C 0.3909(4) 0.0164(5) 0.7228(4) 0.059(2) Uani 1 1 d .
H90A H 0.4249 -0.0166 0.7540 0.071 Uiso 1 1 calc R
C91 C 0.1015(4) 0.3825(5) 0.3746(4) 0.058(2) Uani 1 1 d .
H91A H 0.0682 0.3450 0.3509 0.069 Uiso 1 1 calc R
C92 C 0.0826(4) 0.4498(6) 0.3951(5) 0.077(3) Uani 1 1 d .
H92A H 0.0370 0.4572 0.3861 0.093 Uiso 1 1 calc R
C93 C 0.2533(4) 0.4826(4) 0.3168(4) 0.0530(19) Uani 1 1 d .
H93A H 0.2108 0.4794 0.3164 0.064 Uiso 1 1 calc R
C94 C 0.3623(5) 0.5859(6) 0.8161(5) 0.088(3) Uani 1 1 d .
H94A H 0.3209 0.5643 0.8135 0.132 Uiso 1 1 calc R
H94B H 0.3495 0.6263 0.7830 0.132 Uiso 1 1 calc R
H94C H 0.3916 0.6060 0.8613 0.132 Uiso 1 1 calc R
C95 C 0.2561(4) 0.5148(5) 0.2620(4) 0.063(2) Uani 1 1 d .
H95A H 0.2151 0.5328 0.2249 0.076 Uiso 1 1 calc R
C99 C 0.4666(4) 0.1148(5) 0.3069(4) 0.058(2) Uani 1 1 d .
H99A H 0.4738 0.1074 0.2697 0.070 Uiso 1 1 calc R
C101 C 0.0202(4) 0.1409(6) 0.4858(4) 0.065(2) Uani 1 1 d .
H10A H -0.0186 0.1664 0.4824 0.078 Uiso 1 1 calc R
C106 C 0.1324(5) 0.5050(6) 0.4285(5) 0.091(3) Uani 1 1 d .
H10B H 0.1199 0.5506 0.4410 0.110 Uiso 1 1 calc R
Cl1S Cl 0.17260(12) -0.14330(14) 0.58602(14) 0.0778(7) Uani 1 1 d .
O4 O 0.5080(3) 0.2686(3) 0.7733(3) 0.0548(13) Uani 1 1 d .
C10 C 0.2074(6) 0.1875(6) 0.1359(4) 0.093(3) Uani 1 1 d .
H10C H 0.1686 0.1530 0.1137 0.140 Uiso 1 1 calc R
H10D H 0.2473 0.1664 0.1351 0.140 Uiso 1 1 calc R
H10E H 0.1954 0.2356 0.1122 0.140 Uiso 1 1 calc R

loop_
_atom_site_aniso_label
_atom_site_aniso_U_11
_atom_site_aniso_U_22
_atom_site_aniso_U_33
_atom_site_aniso_U_23
_atom_site_aniso_U_13
_atom_site_aniso_U_12
Os1 0.03338(17) 0.03610(17) 0.03408(17) 0.00221(11) 0.01644(12) -0.00025(11)
P2 0.0334(9) 0.0380(9) 0.0367(9) 0.0001(7) 0.0153(7) -0.0005(7)
P1 0.0373(9) 0.0369(9) 0.0369(9) 0.0048(7) 0.0159(8) 0.0025(7)
Cl1 0.0376(9) 0.0456(9) 0.0449(9) 0.0049(8) 0.0204(7) -0.0035(7)
S1 0.0416(10) 0.0451(10) 0.0380(9) 0.0017(8) 0.0151(8) 0.0001(8)
P3 0.0357(9) 0.0410(10) 0.0370(9) 0.0009(7) 0.0191(8) -0.0028(7)
C7 0.037(4) 0.047(4) 0.053(4) 0.005(3) 0.021(3) 0.004(3)
C8 0.031(4) 0.035(4) 0.039(4) 0.003(3) 0.012(3) 0.009(3)
C4 0.042(4) 0.033(3) 0.042(4) 0.009(3) 0.022(3) 0.006(3)
C13 0.036(4) 0.069(5) 0.050(4) 0.004(4) 0.017(3) 0.001(4)
N1 0.038(3) 0.043(3) 0.034(3) -0.001(3) 0.015(3) -0.003(3)
C5 0.035(4) 0.035(4) 0.041(4) 0.002(3) 0.015(3) 0.004(3)
O3 0.035(3) 0.064(3) 0.045(3) -0.011(2) 0.012(2) -0.005(2)
O1 0.090(5) 0.156(7) 0.049(4) -0.004(4) 0.041(4) -0.030(5)
C2 0.032(4) 0.038(4) 0.036(4) -0.001(3) 0.016(3) -0.001(3)
C20 0.083(6) 0.068(6) 0.086(7) 0.014(5) 0.064(6) 0.007(5)
O2 0.096(5) 0.060(3) 0.040(3) -0.003(3) 0.031(3) -0.001(3)
C25 0.050(4) 0.050(4) 0.039(4) 0.009(3) 0.019(3) 0.005(3)
C27 0.031(4) 0.042(4) 0.045(4) -0.004(3) 0.012(3) -0.002(3)
C29 0.051(4) 0.040(4) 0.043(4) 0.002(3) 0.021(3) -0.001(3)
C30 0.035(4) 0.047(4) 0.042(4) -0.001(3) 0.019(3) 0.002(3)
C31 0.044(4) 0.045(4) 0.040(4) -0.002(3) 0.022(3) -0.001(3)
C33 0.045(5) 0.038(4) 0.062(5) -0.007(4) 0.005(4) 0.002(3)
C35 0.038(4) 0.039(4) 0.038(4) 0.001(3) 0.012(3) 0.004(3)
C36 0.044(4) 0.036(4) 0.042(4) 0.002(3) 0.013(3) 0.003(3)
C37 0.044(4) 0.048(4) 0.036(4) -0.002(3) 0.017(3) -0.001(3)
C38 0.036(4) 0.048(4) 0.040(4) 0.006(3) 0.015(3) 0.003(3)
C39 0.031(4) 0.047(4) 0.036(4) 0.008(3) 0.013(3) -0.005(3)
C41 0.044(4) 0.049(4) 0.045(4) 0.003(3) 0.023(3) -0.002(3)
C42 0.047(4) 0.045(4) 0.041(4) -0.004(3) 0.016(3) -0.003(3)
C43 0.056(5) 0.043(4) 0.058(5) 0.004(4) 0.028(4) -0.005(3)
C44 0.042(4) 0.047(4) 0.045(4) 0.002(3) 0.023(3) 0.004(3)
C45 0.053(5) 0.054(5) 0.047(4) 0.003(4) 0.021(4) -0.010(4)
C46 0.042(4) 0.043(4) 0.045(4) -0.001(3) 0.021(3) 0.002(3)
C47 0.062(5) 0.077(6) 0.044(4) -0.006(4) 0.018(4) -0.027(5)
C48 0.046(4) 0.047(4) 0.041(4) 0.001(3) 0.022(3) -0.004(3)
C49 0.059(5) 0.053(5) 0.058(5) -0.010(4) 0.028(4) 0.010(4)
C50 0.058(5) 0.047(4) 0.047(4) -0.004(3) 0.030(4) -0.004(3)
C51 0.041(4) 0.045(4) 0.038(4) 0.001(3) 0.016(3) -0.001(3)
C52 0.043(4) 0.055(4) 0.039(4) -0.001(3) 0.021(3) -0.003(3)
C53 0.048(4) 0.035(4) 0.044(4) -0.003(3) 0.030(3) -0.003(3)
C54 0.063(5) 0.049(5) 0.056(5) 0.006(4) 0.030(4) -0.005(4)
C56 0.042(4) 0.036(4) 0.041(4) 0.001(3) 0.016(3) 0.002(3)
C3 0.040(4) 0.031(3) 0.040(4) 0.002(3) 0.019(3) 0.003(3)
C58 0.045(4) 0.044(4) 0.039(4) -0.002(3) 0.025(3) -0.008(3)
C59 0.064(5) 0.055(5) 0.039(4) 0.003(4) 0.013(4) -0.013(4)
C6 0.048(4) 0.046(4) 0.039(4) 0.006(3) 0.023(3) 0.011(3)
C61 0.066(5) 0.047(4) 0.070(5) 0.001(4) 0.045(5) 0.005(4)
C62 0.047(4) 0.053(4) 0.039(4) 0.005(3) 0.018(3) 0.001(3)
C63 0.045(4) 0.036(4) 0.037(4) 0.001(3) 0.018(3) -0.003(3)
C64 0.059(5) 0.044(4) 0.039(4) -0.003(3) 0.010(3) 0.007(4)
C65 0.052(5) 0.090(7) 0.049(5) -0.002(4) 0.031(4) -0.007(4)
C66 0.052(4) 0.060(5) 0.041(4) 0.001(3) 0.026(4) -0.003(4)
C67 0.057(5) 0.047(4) 0.044(4) -0.008(3) 0.020(4) -0.005(4)
C68 0.055(5) 0.054(5) 0.043(4) 0.004(3) 0.029(4) 0.004(4)
C69 0.057(5) 0.062(5) 0.042(4) -0.007(4) 0.023(4) 0.001(4)
C1 0.037(4) 0.034(3) 0.033(3) -0.001(3) 0.015(3) 0.003(3)
C71 0.038(4) 0.044(4) 0.058(5) -0.006(4) 0.019(3) -0.001(3)
C72 0.043(4) 0.042(4) 0.053(4) -0.011(3) 0.020(3) -0.003(3)
C73 0.040(4) 0.050(5) 0.081(6) -0.002(4) 0.024(4) 0.006(3)
C74 0.072(6) 0.045(4) 0.047(4) 0.009(3) 0.026(4) 0.001(4)
C75 0.063(5) 0.048(4) 0.053(4) 0.003(4) 0.031(4) 0.003(4)
C76 0.057(5) 0.043(4) 0.065(5) -0.001(4) 0.034(4) -0.011(4)
C77 0.092(7) 0.061(6) 0.062(5) -0.017(4) 0.047(5) -0.004(5)
C79 0.044(4) 0.066(5) 0.042(4) -0.002(4) 0.016(3) -0.013(4)
C9 0.053(5) 0.069(5) 0.046(4) 0.003(4) 0.027(4) 0.001(4)
C82 0.078(6) 0.071(6) 0.054(5) -0.007(4) 0.042(5) -0.002(5)
C83 0.054(5) 0.095(7) 0.036(4) 0.011(4) 0.014(4) -0.031(5)
C85 0.041(4) 0.059(5) 0.085(6) -0.020(5) 0.019(4) 0.002(4)
C86 0.039(4) 0.076(6) 0.039(4) 0.001(4) 0.010(3) 0.002(4)
C87 0.063(5) 0.068(5) 0.039(4) -0.001(4) 0.028(4) 0.009(4)
C88 0.085(6) 0.043(5) 0.072(6) -0.006(4) 0.042(5) 0.004(4)
C90 0.066(5) 0.062(5) 0.047(4) 0.013(4) 0.027(4) 0.016(4)
C91 0.048(5) 0.063(5) 0.054(5) -0.011(4) 0.019(4) -0.008(4)
C92 0.038(5) 0.104(7) 0.076(6) -0.021(6) 0.018(4) 0.011(5)
C93 0.045(4) 0.054(5) 0.043(4) 0.011(4) 0.008(3) -0.008(3)
C94 0.099(8) 0.095(7) 0.085(7) -0.002(6) 0.057(6) 0.031(6)
C95 0.054(5) 0.067(5) 0.043(4) 0.013(4) 0.004(4) -0.012(4)
C99 0.063(5) 0.067(6) 0.058(5) -0.002(4) 0.040(4) 0.004(4)
C101 0.047(5) 0.085(7) 0.063(5) 0.013(5) 0.027(4) -0.002(4)
C106 0.051(5) 0.077(7) 0.121(9) -0.045(6) 0.022(5) 0.014(5)
Cl1S 0.0672(14) 0.0710(15) 0.1019(18) 0.0025(13) 0.0467(13) 0.0092(11)
O4 0.064(3) 0.049(3) 0.046(3) 0.006(2) 0.022(3) -0.001(2)
C10 0.134(9) 0.100(8) 0.030(4) -0.001(5) 0.029(5) 0.006(7)

loop_
_atom_type_symbol
_atom_type_description
_atom_type_scat_dispersion_real
_atom_type_scat_dispersion_imag
_atom_type_scat_source
C C 0.0033 0.0016 'International Tables Vol C Tables 4.2.6.8 and 6.1.1.4'
H H 0.0000 0.0000 'International Tables Vol C Tables 4.2.6.8 and 6.1.1.4'
N N 0.0061 0.0033 'International Tables Vol C Tables 4.2.6.8 and 6.1.1.4'
O O 0.0106 0.0060 'International Tables Vol C Tables 4.2.6.8 and 6.1.1.4'
P P 0.1023 0.0942 'International Tables Vol C Tables 4.2.6.8 and 6.1.1.4'
S S 0.1246 0.1234 'International Tables Vol C Tables 4.2.6.8 and 6.1.1.4'
Cl Cl 0.1484 0.1585 'International Tables Vol C Tables 4.2.6.8 and 6.1.1.4'
Os Os -1.2165 7.6030 'International Tables Vol C Tables 4.2.6.8 and 6.1.1.4'

loop_
_geom_angle_atom_site_label_1
_geom_angle_atom_site_label_2
_geom_angle_atom_site_label_3
_geom_angle
C1 Os1 C7 147.8(3)
C1 Os1 C4 73.1(3)
C7 Os1 C4 74.8(3)
C1 Os1 C8 38.3(3)
C7 Os1 C8 172.9(3)
C4 Os1 C8 111.4(3)
C1 Os1 P1 96.40(19)
C7 Os1 P1 85.05(19)
C4 Os1 P1 97.77(17)
C8 Os1 P1 90.50(16)
C1 Os1 P2 94.21(19)
C7 Os1 P2 88.10(19)
C4 Os1 P2 89.10(17)
C8 Os1 P2 95.39(16)
P1 Os1 P2 168.67(6)
C1 Os1 Cl1 124.60(18)
C7 Os1 Cl1 87.6(2)
C4 Os1 Cl1 161.70(19)
C8 Os1 Cl1 86.50(18)
P1 Os1 Cl1 85.45(6)
P2 Os1 Cl1 85.26(6)
C27 P2 C53 104.5(3)
C27 P2 C30 103.6(3)
C53 P2 C30 104.3(3)
C27 P2 Os1 114.8(2)
C53 P2 Os1 115.3(2)
C30 P2 Os1 113.1(2)
C35 P1 C63 105.2(3)
C35 P1 C38 101.8(3)
C63 P1 C38 103.0(3)
C35 P1 Os1 113.5(2)
C63 P1 Os1 113.6(2)
C38 P1 Os1 118.2(2)
O4 S1 O3 119.0(3)
O4 S1 C37 108.4(3)
O3 S1 C37 108.1(3)
O4 S1 C51 108.2(3)
O3 S1 C51 106.7(3)
C37 S1 C51 105.6(3)
C2 P3 C39 109.5(3)
C2 P3 C31 108.0(3)
C39 P3 C31 109.4(3)
C2 P3 C58 109.9(3)
C39 P3 C58 111.2(3)
C31 P3 C58 108.8(3)
C6 C7 Os1 119.9(5)
N1 C8 C1 140.2(7)
N1 C8 Os1 155.1(5)
C1 C8 Os1 64.6(4)
C5 C4 C3 121.9(6)
C5 C4 Os1 118.4(5)
C3 C4 Os1 119.7(5)
C39 C13 C101 120.6(8)
C8 N1 C51 120.6(6)
C4 C5 C6 113.2(6)
C1 C2 C3 109.7(6)
C1 C2 P3 121.4(5)
C3 C2 P3 128.9(5)
C99 C20 C61 121.9(8)
C9 O2 C10 119.7(7)
C45 C25 C63 121.5(7)
C36 C27 C72 118.2(6)
C36 C27 P2 119.1(5)
C72 C27 P2 122.7(5)
C68 C29 C35 120.3(7)
C46 C30 C61 118.2(7)
C46 C30 P2 123.0(5)
C61 C30 P2 118.8(5)
C75 C31 C50 119.4(7)
C75 C31 P3 119.7(5)
C50 C31 P3 120.7(5)
C73 C33 C64 119.5(7)
C48 C35 C29 118.3(6)
C48 C35 P1 124.7(5)
C29 C35 P1 117.0(5)
C64 C36 C27 121.6(7)
C66 C37 C52 121.7(7)
C66 C37 S1 120.3(6)
C52 C37 S1 118.0(5)
C44 C38 C85 118.7(6)
C44 C38 P1 120.9(5)
C85 C38 P1 120.3(5)
C13 C39 C79 120.3(7)
C13 C39 P3 120.1(6)
C79 C39 P3 119.5(5)
C58 C41 C74 120.3(7)
C53 C42 C54 120.4(6)
C48 C43 C67 121.1(7)
C38 C44 C91 121.9(7)
C25 C45 C59 119.9(7)
C49 C46 C30 119.9(7)
C83 C47 C79 119.6(8)
C43 C48 C35 121.1(7)
C99 C49 C46 122.1(7)
C82 C50 C31 120.8(7)
N1 C51 S1 107.0(4)
C69 C52 C37 119.1(7)
C56 C53 C42 118.2(6)
C56 C53 P2 120.1(5)
C42 C53 P2 121.7(5)
C76 C54 C42 119.5(7)
C53 C56 C71 121.7(6)
C4 C3 C2 112.7(6)
C41 C58 C62 120.5(6)
C41 C58 P3 123.0(5)
C62 C58 P3 116.5(5)
C95 C59 C45 118.6(7)
C7 C6 C5 113.5(6)
C7 C6 C9 122.9(7)
C5 C6 C9 123.5(7)
C30 C61 C20 119.5(8)
C86 C62 C58 117.7(7)
C93 C63 C25 117.8(6)
C93 C63 P1 121.4(5)
C25 C63 P1 120.8(5)
C33 C64 C36 119.0(7)
C87 C65 C66 122.9(7)
C37 C66 C65 117.9(7)
C43 C67 C68 118.4(7)
C29 C68 C67 120.8(7)
C52 C69 C87 121.4(8)
C8 C1 C2 158.1(7)
C8 C1 Os1 77.1(4)
C2 C1 Os1 124.7(5)
C56 C71 C76 119.6(7)
C73 C72 C27 119.1(7)
C33 C73 C72 122.6(7)
C90 C74 C41 120.1(7)
C88 C75 C31 119.5(7)
C54 C76 C71 120.5(7)
C88 C77 C82 119.9(8)
C47 C79 C39 119.2(8)
O1 C9 O2 122.1(7)
O1 C9 C6 125.2(8)
O2 C9 C6 112.7(7)
C50 C82 C77 119.7(8)
C101 C83 C47 122.1(8)
C106 C85 C38 120.1(8)
C62 C86 C90 121.2(7)
C65 C87 C69 117.0(7)
C65 C87 C94 122.0(8)
C69 C87 C94 120.9(8)
C77 C88 C75 120.6(8)
C74 C90 C86 120.2(7)
C44 C91 C92 119.3(7)
C106 C92 C91 119.1(8)
C95 C93 C63 120.4(7)
C59 C95 C93 121.7(7)
C20 C99 C49 118.4(7)
C83 C101 C13 118.1(8)
C92 C106 C85 120.8(8)

loop_
_geom_bond_atom_site_label_1
_geom_bond_atom_site_label_2
_geom_bond_distance
Os1 C1 1.997(7)
Os1 C7 2.042(8)
Os1 C4 2.075(7)
Os1 C8 2.155(7)
Os1 P1 2.4388(17)
Os1 P2 2.4478(17)
Os1 Cl1 2.4786(16)
P2 C27 1.822(7)
P2 C53 1.823(7)
P2 C30 1.825(7)
P1 C35 1.817(7)
P1 C63 1.827(7)
P1 C38 1.848(7)
S1 O4 1.447(5)
S1 O3 1.450(5)
S1 C37 1.768(7)
S1 C51 1.801(7)
P3 C2 1.772(7)
P3 C39 1.780(6)
P3 C31 1.791(7)
P3 C58 1.800(7)
C7 C6 1.376(10)
C8 N1 1.264(8)
C8 C1 1.369(9)
C4 C5 1.386(9)
C4 C3 1.406(9)
C13 C39 1.370(9)
C13 C101 1.420(11)
N1 C51 1.440(8)
C5 C6 1.405(10)
O1 C9 1.209(10)
C2 C1 1.399(9)
C2 C3 1.413(9)
C20 C99 1.346(12)
C20 C61 1.403(11)
O2 C9 1.336(10)
O2 C10 1.470(9)
C25 C45 1.375(10)
C25 C63 1.392(10)
C27 C36 1.394(10)
C27 C72 1.402(9)
C29 C68 1.379(10)
C29 C35 1.409(9)
C30 C46 1.394(9)
C30 C61 1.390(10)
C31 C75 1.387(10)
C31 C50 1.386(10)
C33 C73 1.356(11)
C33 C64 1.389(11)
C35 C48 1.376(9)
C36 C64 1.395(9)
C37 C66 1.355(10)
C37 C52 1.396(10)
C38 C44 1.353(9)
C38 C85 1.403(10)
C39 C79 1.403(10)
C41 C58 1.401(9)
C41 C74 1.393(10)
C42 C53 1.407(9)
C42 C54 1.421(10)
C43 C48 1.375(10)
C43 C67 1.383(10)
C44 C91 1.381(10)
C45 C59 1.398(10)
C46 C49 1.378(10)
C47 C83 1.377(12)
C47 C79 1.399(10)
C49 C99 1.368(11)
C50 C82 1.370(11)
C52 C69 1.355(10)
C53 C56 1.391(9)
C54 C76 1.382(10)
C56 C71 1.394(9)
C58 C62 1.421(9)
C59 C95 1.365(11)
C6 C9 1.462(10)
C62 C86 1.393(10)
C63 C93 1.390(9)
C65 C87 1.373(11)
C65 C66 1.387(11)
C67 C68 1.390(10)
C69 C87 1.407(11)
C71 C76 1.391(10)
C72 C73 1.385(10)
C74 C90 1.370(11)
C75 C88 1.385(10)
C77 C88 1.372(11)
C77 C82 1.387(12)
C83 C101 1.373(12)
C85 C106 1.373(11)
C86 C90 1.412(11)
C87 C94 1.535(11)
C91 C92 1.398(11)
C92 C106 1.373(12)
C93 C95 1.377(10)

loop_
_platon_squeeze_void_nr
_platon_squeeze_void_average_x
_platon_squeeze_void_average_y
_platon_squeeze_void_average_z
_platon_squeeze_void_volume
_platon_squeeze_void_count_electrons
_platon_squeeze_void_content
1 0.395 -0.005 0.895 1821 398 ' '
